data_7708969
loop_
_publ_author_name
'Yimthachote, Supajittra'
'Chumsaeng, Phongnarin'
'Phomphrai, Khamphee'

_publ_section_title
;
 Complexity of imine and amine Schiff-base tin(ii) complexes: drastic
 differences of amino and pyridyl side arms
;
_journal_name_full 'Dalton Transactions'
_journal_paper_doi 10.1039/D1DT02997E
_journal_year 2021
_chemical_formula_moiety 'C42 H56 N4 O2 Sn2, 2(C H2 Cl2)'
_chemical_formula_sum 'C44 H60 Cl4 N4 O2 Sn2'
_chemical_formula_weight 1056.14
_chemical_name_systematic 3b
_chemical_properties_physical Air-sensitive,Moisture-sensitive
_space_group_crystal_system monoclinic
_space_group_IT_number 14
_space_group_name_Hall '-P 2yn'
_space_group_name_H-M_alt 'P 1 21/n 1'
_atom_sites_solution_hydrogens geom
_audit_creation_date 2021-05-29
_audit_creation_method
;
Olex2 1.3
(compiled 2020.11.12 svn.r5f609507 for OlexSys, GUI svn.r6272)
;
_audit_update_record
;
2021-08-12 deposited with the CCDC.	2021-11-23 downloaded from the CCDC.
;
_cell_angle_alpha 90
_cell_angle_beta 93.592(3)
_cell_angle_gamma 90
_cell_formula_units_Z 2
_cell_length_a 9.5711(9)
_cell_length_b 11.1051(10)
_cell_length_c 21.902(2)
_cell_measurement_reflns_used 9052
_cell_measurement_temperature 100
_cell_measurement_theta_max 30.53
_cell_measurement_theta_min 2.27
_cell_volume 2323.3(4)
_computing_cell_refinement 'SAINT V8.40A (Bruker, 2019)'
_computing_data_reduction 'SAINT V8.40A (Bruker, 2019)'
_computing_molecular_graphics 'Olex2 1.3 (Dolomanov et al., 2009)'
_computing_publication_material 'Olex2 1.3 (Dolomanov et al., 2009)'
_computing_structure_refinement 'SHELXL 2018/3 (Sheldrick, 2015)'
_computing_structure_solution 'SHELXT 2014/5 (Sheldrick, 2014)'
_diffrn_ambient_temperature 100
_diffrn_measured_fraction_theta_full 1.000
_diffrn_measured_fraction_theta_max 1.000
_diffrn_measurement_device_type 'Bruker D8 Venture'
_diffrn_measurement_method '\f and \w scans'
_diffrn_radiation_type MoK\a
_diffrn_radiation_wavelength 0.71073
_diffrn_reflns_av_R_equivalents 0.0532
_diffrn_reflns_av_unetI/netI 0.0264
_diffrn_reflns_Laue_measured_fraction_full 1.000
_diffrn_reflns_Laue_measured_fraction_max 1.000
_diffrn_reflns_limit_h_max 13
_diffrn_reflns_limit_h_min -13
_diffrn_reflns_limit_k_max 15
_diffrn_reflns_limit_k_min -15
_diffrn_reflns_limit_l_max 30
_diffrn_reflns_limit_l_min -30
_diffrn_reflns_number 85743
_diffrn_reflns_point_group_measured_fraction_full 1.000
_diffrn_reflns_point_group_measured_fraction_max 1.000
_diffrn_reflns_theta_full 25.242
_diffrn_reflns_theta_max 30.033
_diffrn_reflns_theta_min 2.057
_diffrn_source_current 1.0
_diffrn_source_power 0.05
_diffrn_source_voltage 50.0
_diffrn_standards_number 0
_exptl_absorpt_coefficient_mu 1.344
_exptl_absorpt_correction_T_max 0.7461
_exptl_absorpt_correction_T_min 0.6811
_exptl_absorpt_correction_type multi-scan
_exptl_absorpt_process_details
;
SADABS-2016/2 (Bruker,2016/2) was used for absorption correction.
wR2(int) was 0.0813 before and 0.0598 after correction.
The Ratio of minimum to maximum transmission is 0.9129.
The \l/2 correction factor is Not present.
;
_exptl_crystal_colour 'clear light yellow'
_exptl_crystal_colour_lustre clear
_exptl_crystal_colour_modifier light
_exptl_crystal_colour_primary yellow
_exptl_crystal_density_diffrn 1.510
_exptl_crystal_description block
_exptl_crystal_F_000 1072
_exptl_crystal_size_max 0.1134
_exptl_crystal_size_mid 0.10226
_exptl_crystal_size_min 0.04474
_refine_diff_density_max 0.731
_refine_diff_density_min -0.563
_refine_diff_density_rms 0.089
_refine_ls_extinction_method none
_refine_ls_goodness_of_fit_ref 1.056
_refine_ls_hydrogen_treatment constr
_refine_ls_matrix_type full
_refine_ls_number_parameters 278
_refine_ls_number_reflns 6805
_refine_ls_number_restraints 2
_refine_ls_restrained_S_all 1.057
_refine_ls_R_factor_all 0.0379
_refine_ls_R_factor_gt 0.0271
_refine_ls_shift/su_max 0.001
_refine_ls_shift/su_mean 0.000
_refine_ls_structure_factor_coef Fsqd
_refine_ls_weighting_details 'w=1/[\s^2^(Fo^2^)+(0.0226P)^2^+2.4462P] where P=(Fo^2^+2Fc^2^)/3'
_refine_ls_weighting_scheme calc
_refine_ls_wR_factor_gt 0.0557
_refine_ls_wR_factor_ref 0.0588
_reflns_Friedel_coverage 0.000
_reflns_number_gt 5803
_reflns_number_total 6805
_reflns_threshold_expression 'I > 2\s(I)'
_cod_data_source_file d1dt02997e2.cif
_cod_data_source_block p2(1)-n
_cod_original_cell_volume 2323.4(4)
_cod_database_code 7708969
_shelx_shelxl_version_number 2018/3
_shelx_space_group_comment
;
The symmetry employed for this shelxl refinement is uniquely defined
by the following loop, which should always be used as a source of
symmetry information in preference to the above space-group names.
They are only intended as comments.
;
_olex2_refinement_description
;
1. Fixed Uiso
 At 1.2 times of:
  All C(H) groups, All C(H,H) groups, All C(H,H,H,H) groups
 At 1.5 times of:
  All C(H,H,H) groups
2. Restrained distances
 Cl2-C22 \\sim Cl2B-C22
 with sigma of 0.02
 Cl1-C22 \\sim Cl1B-C22
 with sigma of 0.02
 Cl1-Cl2 \\sim Cl1B-Cl2
 with sigma of 0.02
3. Others
 Sof(H22C)=Sof(H22D)=Sof(Cl2B)=Sof(Cl1B)=1-FVAR(1)
 Sof(Cl1)=Sof(Cl2)=Sof(H22A)=Sof(H22B)=FVAR(1)
4.a Secondary CH2 refined with riding coordinates:
 C1(H1A,H1B), C22(H22A,H22B), C22(H22C,H22D), C7(H7A,H7B)
4.b Aromatic/amide H refined with riding coordinates:
 C3(H3), C5(H5), C4(H4), C11(H11), C13(H13), C6(H6)
4.c Idealised Me refined as rotating group:
 C21(H21A,H21B,H21C), C19(H19A,H19B,H19C), C17(H17A,H17B,H17C), C20(H20A,H20B,
 H20C), C16(H16A,H16B,H16C), C15(H15A,H15B,H15C)
;
_olex2_submission_special_instructions 'No special instructions were received'

loop_
_space_group_symop_operation_xyz
'x, y, z'
'-x+1/2, y+1/2, -z+1/2'
'-x, -y, -z'
'x-1/2, -y-1/2, z-1/2'

loop_
_atom_site_label
_atom_site_type_symbol
_atom_site_fract_x
_atom_site_fract_y
_atom_site_fract_z
_atom_site_U_iso_or_equiv
_atom_site_adp_type
_atom_site_occupancy
_atom_site_site_symmetry_order
_atom_site_calc_flag
_atom_site_refinement_flags_posn
_atom_site_refinement_flags_adp
_atom_site_refinement_flags_occupancy
_atom_site_disorder_assembly
_atom_site_disorder_group
Sn1 Sn 0.43417(2) 0.63782(2) 0.46667(2) 0.01080(4) Uani 1 1 d . . . . .
Cl1 Cl 0.1624(3) 0.8026(2) 0.77972(11) 0.0291(8) Uani 0.64(2) 1 d D . P A 1
Cl2 Cl 0.3313(3) 0.6070(2) 0.73741(15) 0.0307(8) Uani 0.64(2) 1 d D . P A 1
O1 O 0.33332(13) 0.70592(11) 0.54179(6) 0.0125(3) Uani 1 1 d . . . . .
N2 N 0.81678(16) 0.41101(14) 0.56067(7) 0.0133(3) Uani 1 1 d . . . . .
N1 N 0.59410(16) 0.56354(14) 0.53996(7) 0.0118(3) Uani 1 1 d . . . . .
C9 C 0.41353(18) 0.77559(16) 0.58083(8) 0.0106(3) Uani 1 1 d . . . . .
C8 C 0.52950(18) 0.72303(16) 0.61302(8) 0.0112(3) Uani 1 1 d . . . . .
C2 C 0.84927(19) 0.52778(17) 0.55759(8) 0.0132(3) Uani 1 1 d . . . . .
C3 C 0.9805(2) 0.57104(18) 0.57650(9) 0.0184(4) Uani 1 1 d . . . . .
H3 H 1.000215 0.652835 0.574052 0.022 Uiso 1 1 calc R U . . .
C5 C 1.0490(2) 0.37044(19) 0.60206(9) 0.0190(4) Uani 1 1 d . . . . .
H5 H 1.115209 0.314821 0.617026 0.023 Uiso 1 1 calc R U . . .
C4 C 1.0819(2) 0.4913(2) 0.59909(9) 0.0201(4) Uani 1 1 d . . . . .
H4 H 1.170764 0.518494 0.612049 0.024 Uiso 1 1 calc R U . . .
C21 C 0.2829(2) 0.96783(18) 0.48887(9) 0.0177(4) Uani 1 1 d . . . . .
H21A H 0.203376 1.004625 0.467419 0.027 Uiso 1 1 calc R U . . .
H21B H 0.295402 0.887939 0.473397 0.027 Uiso 1 1 calc R U . . .
H21C H 0.365065 1.014863 0.482953 0.027 Uiso 1 1 calc R U . . .
C19 C 0.2370(2) 1.09069(18) 0.57923(10) 0.0200(4) Uani 1 1 d . . . . .
H19A H 0.317840 1.138113 0.571388 0.030 Uiso 1 1 calc R U . . .
H19B H 0.223990 1.090439 0.622331 0.030 Uiso 1 1 calc R U . . .
H19C H 0.155873 1.124547 0.557684 0.030 Uiso 1 1 calc R U . . .
C14 C 0.68396(19) 0.98811(17) 0.70839(8) 0.0134(3) Uani 1 1 d . . . . .
C1 C 0.73506(19) 0.60860(17) 0.53027(9) 0.0148(4) Uani 1 1 d . . . . .
H1A H 0.745663 0.688119 0.548290 0.018 Uiso 1 1 calc R U . . .
H1B H 0.745566 0.616304 0.486683 0.018 Uiso 1 1 calc R U . . .
C12 C 0.59071(18) 0.91137(17) 0.66401(8) 0.0122(3) Uani 1 1 d . . . . .
C22 C 0.2981(4) 0.7620(3) 0.73508(16) 0.0565(9) Uani 1 1 d D . . . .
H22A H 0.382251 0.804824 0.749286 0.068 Uiso 0.64(2) 1 calc R U P A 1
H22B H 0.274793 0.785893 0.693077 0.068 Uiso 0.64(2) 1 calc R U P A 1
H22C H 0.275252 0.771353 0.691562 0.068 Uiso 0.36(2) 1 calc R U P A 2
H22D H 0.375219 0.815990 0.746092 0.068 Uiso 0.36(2) 1 calc R U P A 2
C17 C 0.8123(2) 0.9191(2) 0.73413(11) 0.0270(5) Uani 1 1 d . . . . .
H17A H 0.782884 0.851535 0.757464 0.040 Uiso 1 1 calc R U . . .
H17B H 0.869726 0.971318 0.760055 0.040 Uiso 1 1 calc R U . . .
H17C H 0.865005 0.891075 0.701074 0.040 Uiso 1 1 calc R U . . .
C20 C 0.1227(2) 0.89223(19) 0.56722(11) 0.0211(4) Uani 1 1 d . . . . .
H20A H 0.045085 0.932954 0.546442 0.032 Uiso 1 1 calc R U . . .
H20B H 0.108537 0.888287 0.610182 0.032 Uiso 1 1 calc R U . . .
H20C H 0.129789 0.812139 0.551211 0.032 Uiso 1 1 calc R U . . .
C16 C 0.7361(3) 1.0993(2) 0.67572(10) 0.0263(5) Uani 1 1 d . . . . .
H16A H 0.789184 1.074708 0.642101 0.040 Uiso 1 1 calc R U . . .
H16B H 0.794442 1.146382 0.703867 0.040 Uiso 1 1 calc R U . . .
H16C H 0.657544 1.146809 0.660643 0.040 Uiso 1 1 calc R U . . .
C10 C 0.38357(18) 0.89920(16) 0.59113(8) 0.0112(3) Uani 1 1 d . . . . .
C11 C 0.47290(19) 0.96205(16) 0.63262(8) 0.0124(3) Uani 1 1 d . . . . .
H11 H 0.453028 1.042563 0.639900 0.015 Uiso 1 1 calc R U . . .
C15 C 0.5990(2) 1.0277(2) 0.76175(10) 0.0258(5) Uani 1 1 d . . . . .
H15A H 0.517597 1.071143 0.746281 0.039 Uiso 1 1 calc R U . . .
H15B H 0.655477 1.078728 0.788685 0.039 Uiso 1 1 calc R U . . .
H15C H 0.570585 0.958022 0.783778 0.039 Uiso 1 1 calc R U . . .
C13 C 0.61618(18) 0.79065(16) 0.65336(8) 0.0119(3) Uani 1 1 d . . . . .
H13 H 0.693040 0.753810 0.673644 0.014 Uiso 1 1 calc R U . . .
C7 C 0.55559(18) 0.59150(16) 0.60327(8) 0.0114(3) Uani 1 1 d . . . . .
H7A H 0.630486 0.565016 0.632048 0.014 Uiso 1 1 calc R U . . .
H7B H 0.471969 0.546698 0.611718 0.014 Uiso 1 1 calc R U . . .
C6 C 0.9156(2) 0.33368(17) 0.58236(9) 0.0168(4) Uani 1 1 d . . . . .
H6 H 0.893527 0.252251 0.584212 0.020 Uiso 1 1 calc R U . . .
C18 C 0.25841(18) 0.96154(16) 0.55737(8) 0.0125(3) Uani 1 1 d . . . . .
Cl2B Cl 0.3535(16) 0.6187(10) 0.7480(7) 0.080(2) Uani 0.36(2) 1 d D . P A 2
Cl1B Cl 0.1528(8) 0.8075(7) 0.7744(5) 0.085(3) Uani 0.36(2) 1 d D . P A 2

loop_
_atom_site_aniso_label
_atom_site_aniso_U_11
_atom_site_aniso_U_22
_atom_site_aniso_U_33
_atom_site_aniso_U_23
_atom_site_aniso_U_13
_atom_site_aniso_U_12
Sn1 0.01548(6) 0.00690(6) 0.00988(6) -0.00024(5) -0.00022(4) 0.00109(5)
Cl1 0.0224(9) 0.0186(10) 0.0453(15) 0.0006(6) -0.0055(7) 0.0033(6)
Cl2 0.0377(11) 0.0277(10) 0.0279(9) 0.0037(7) 0.0111(7) -0.0008(9)
O1 0.0129(6) 0.0113(6) 0.0132(6) -0.0048(5) -0.0011(5) 0.0000(5)
N2 0.0158(7) 0.0118(7) 0.0122(7) -0.0025(6) -0.0003(6) 0.0010(6)
N1 0.0154(7) 0.0095(7) 0.0105(7) -0.0007(6) 0.0006(6) 0.0014(5)
C9 0.0122(8) 0.0104(8) 0.0093(8) -0.0021(6) 0.0016(6) -0.0007(6)
C8 0.0154(8) 0.0083(8) 0.0101(8) -0.0003(6) 0.0026(6) 0.0002(6)
C2 0.0162(8) 0.0125(8) 0.0113(8) -0.0018(7) 0.0032(7) 0.0007(7)
C3 0.0189(9) 0.0169(9) 0.0199(10) -0.0022(8) 0.0050(7) -0.0037(7)
C5 0.0176(9) 0.0229(10) 0.0164(9) -0.0044(8) -0.0006(7) 0.0065(8)
C4 0.0135(9) 0.0265(11) 0.0202(10) -0.0065(8) 0.0017(7) -0.0019(8)
C21 0.0189(9) 0.0191(10) 0.0147(9) 0.0003(8) -0.0017(7) 0.0064(7)
C19 0.0237(10) 0.0139(9) 0.0214(10) -0.0037(8) -0.0060(8) 0.0082(8)
C14 0.0174(8) 0.0116(8) 0.0108(8) -0.0018(7) -0.0026(7) -0.0011(7)
C1 0.0160(8) 0.0120(9) 0.0164(9) 0.0017(7) 0.0018(7) 0.0001(7)
C12 0.0155(8) 0.0113(8) 0.0099(8) -0.0017(7) 0.0005(6) -0.0008(7)
C22 0.082(2) 0.0337(16) 0.058(2) 0.0127(14) 0.0339(18) 0.0025(15)
C17 0.0250(10) 0.0215(11) 0.0326(12) -0.0084(9) -0.0136(9) 0.0016(9)
C20 0.0128(8) 0.0199(10) 0.0307(11) 0.0025(8) 0.0016(8) 0.0019(7)
C16 0.0387(12) 0.0203(10) 0.0188(10) 0.0009(8) -0.0078(9) -0.0127(9)
C10 0.0126(8) 0.0110(8) 0.0101(8) -0.0001(6) 0.0015(6) 0.0004(6)
C11 0.0160(8) 0.0098(8) 0.0113(8) -0.0011(7) 0.0008(7) 0.0013(7)
C15 0.0245(10) 0.0368(13) 0.0161(10) -0.0122(9) 0.0006(8) -0.0059(9)
C13 0.0136(8) 0.0120(8) 0.0100(8) -0.0002(7) -0.0010(6) 0.0013(6)
C7 0.0145(8) 0.0097(8) 0.0097(8) -0.0002(6) -0.0005(6) 0.0010(7)
C6 0.0202(9) 0.0130(9) 0.0172(9) -0.0027(7) 0.0002(7) 0.0029(7)
C18 0.0130(8) 0.0111(8) 0.0134(9) -0.0017(7) -0.0002(7) 0.0020(6)
Cl2B 0.107(5) 0.077(4) 0.060(4) 0.033(3) 0.048(3) 0.057(3)
Cl1B 0.041(3) 0.068(4) 0.148(7) 0.017(3) 0.010(3) 0.021(2)

loop_
_atom_type_symbol
_atom_type_description
_atom_type_scat_dispersion_real
_atom_type_scat_dispersion_imag
_atom_type_scat_source
C C 0.0033 0.0016 'International Tables Vol C Tables 4.2.6.8 and 6.1.1.4'
H H 0.0000 0.0000 'International Tables Vol C Tables 4.2.6.8 and 6.1.1.4'
Cl Cl 0.1484 0.1585 'International Tables Vol C Tables 4.2.6.8 and 6.1.1.4'
N N 0.0061 0.0033 'International Tables Vol C Tables 4.2.6.8 and 6.1.1.4'
O O 0.0106 0.0060 'International Tables Vol C Tables 4.2.6.8 and 6.1.1.4'
Sn Sn -0.6537 1.4246 'International Tables Vol C Tables 4.2.6.8 and 6.1.1.4'

loop_
_geom_angle_atom_site_label_1
_geom_angle_atom_site_label_2
_geom_angle_atom_site_label_3
_geom_angle
_geom_angle_site_symmetry_1
_geom_angle_site_symmetry_3
_geom_angle_publ_flag
O1 Sn1 N2 77.51(5) . 3_666 ?
O1 Sn1 N1 84.31(5) . . ?
O1 Sn1 N1 110.38(5) . 3_666 ?
N1 Sn1 N2 132.62(5) . 3_666 ?
N1 Sn1 N2 70.11(5) 3_666 3_666 ?
N1 Sn1 N1 76.19(6) 3_666 . ?
C9 O1 Sn1 115.46(10) . . ?
C2 N2 Sn1 114.95(12) . 3_666 ?
C2 N2 C6 118.55(16) . . ?
C6 N2 Sn1 126.26(13) . 3_666 ?
Sn1 N1 Sn1 103.81(6) 3_666 . ?
C1 N1 Sn1 110.77(11) . . ?
C1 N1 Sn1 115.88(11) . 3_666 ?
C1 N1 C7 110.30(14) . . ?
C7 N1 Sn1 103.34(10) . 3_666 ?
C7 N1 Sn1 112.47(10) . . ?
O1 C9 C8 118.56(16) . . ?
O1 C9 C10 122.60(16) . . ?
C8 C9 C10 118.83(16) . . ?
C9 C8 C7 117.84(16) . . ?
C13 C8 C9 120.99(16) . . ?
C13 C8 C7 121.17(16) . . ?
N2 C2 C3 122.11(18) . . ?
N2 C2 C1 115.61(16) . . ?
C3 C2 C1 122.25(17) . . ?
C2 C3 H3 120.4 . . ?
C4 C3 C2 119.23(19) . . ?
C4 C3 H3 120.4 . . ?
C4 C5 H5 120.6 . . ?
C4 C5 C6 118.76(18) . . ?
C6 C5 H5 120.6 . . ?
C3 C4 H4 120.6 . . ?
C5 C4 C3 118.82(18) . . ?
C5 C4 H4 120.6 . . ?
H21A C21 H21B 109.5 . . ?
H21A C21 H21C 109.5 . . ?
H21B C21 H21C 109.5 . . ?
C18 C21 H21A 109.5 . . ?
C18 C21 H21B 109.5 . . ?
C18 C21 H21C 109.5 . . ?
H19A C19 H19B 109.5 . . ?
H19A C19 H19C 109.5 . . ?
H19B C19 H19C 109.5 . . ?
C18 C19 H19A 109.5 . . ?
C18 C19 H19B 109.5 . . ?
C18 C19 H19C 109.5 . . ?
C17 C14 C12 112.19(16) . . ?
C17 C14 C16 107.46(17) . . ?
C17 C14 C15 108.44(17) . . ?
C16 C14 C12 110.26(15) . . ?
C16 C14 C15 109.32(17) . . ?
C15 C14 C12 109.11(15) . . ?
N1 C1 C2 112.95(15) . . ?
N1 C1 H1A 109.0 . . ?
N1 C1 H1B 109.0 . . ?
C2 C1 H1A 109.0 . . ?
C2 C1 H1B 109.0 . . ?
H1A C1 H1B 107.8 . . ?
C11 C12 C14 120.36(16) . . ?
C13 C12 C14 122.83(16) . . ?
C13 C12 C11 116.80(16) . . ?
Cl1 C22 Cl2 112.3(2) . . ?
Cl1 C22 H22A 109.1 . . ?
Cl1 C22 H22B 109.1 . . ?
Cl2 C22 H22A 109.1 . . ?
Cl2 C22 H22B 109.1 . . ?
H22A C22 H22B 107.9 . . ?
H22C C22 H22D 107.4 . . ?
Cl2B C22 H22C 108.3 . . ?
Cl2B C22 H22D 108.3 . . ?
Cl2B C22 Cl1B 116.0(5) . . ?
Cl1B C22 H22C 108.3 . . ?
Cl1B C22 H22D 108.3 . . ?
C14 C17 H17A 109.5 . . ?
C14 C17 H17B 109.5 . . ?
C14 C17 H17C 109.5 . . ?
H17A C17 H17B 109.5 . . ?
H17A C17 H17C 109.5 . . ?
H17B C17 H17C 109.5 . . ?
H20A C20 H20B 109.5 . . ?
H20A C20 H20C 109.5 . . ?
H20B C20 H20C 109.5 . . ?
C18 C20 H20A 109.5 . . ?
C18 C20 H20B 109.5 . . ?
C18 C20 H20C 109.5 . . ?
C14 C16 H16A 109.5 . . ?
C14 C16 H16B 109.5 . . ?
C14 C16 H16C 109.5 . . ?
H16A C16 H16B 109.5 . . ?
H16A C16 H16C 109.5 . . ?
H16B C16 H16C 109.5 . . ?
C9 C10 C18 121.21(15) . . ?
C11 C10 C9 117.67(16) . . ?
C11 C10 C18 121.12(16) . . ?
C12 C11 H11 118.0 . . ?
C10 C11 C12 124.06(17) . . ?
C10 C11 H11 118.0 . . ?
C14 C15 H15A 109.5 . . ?
C14 C15 H15B 109.5 . . ?
C14 C15 H15C 109.5 . . ?
H15A C15 H15B 109.5 . . ?
H15A C15 H15C 109.5 . . ?
H15B C15 H15C 109.5 . . ?
C8 C13 H13 119.2 . . ?
C12 C13 C8 121.63(17) . . ?
C12 C13 H13 119.2 . . ?
N1 C7 C8 112.87(14) . . ?
N1 C7 H7A 109.0 . . ?
N1 C7 H7B 109.0 . . ?
C8 C7 H7A 109.0 . . ?
C8 C7 H7B 109.0 . . ?
H7A C7 H7B 107.8 . . ?
N2 C6 C5 122.51(18) . . ?
N2 C6 H6 118.7 . . ?
C5 C6 H6 118.7 . . ?
C21 C18 C20 110.01(16) . . ?
C19 C18 C21 107.16(16) . . ?
C19 C18 C20 107.15(16) . . ?
C19 C18 C10 112.84(15) . . ?
C10 C18 C21 109.26(15) . . ?
C10 C18 C20 110.35(15) . . ?

loop_
_geom_bond_atom_site_label_1
_geom_bond_atom_site_label_2
_geom_bond_distance
_geom_bond_site_symmetry_2
_geom_bond_publ_flag
Sn1 O1 2.0999(13) . ?
Sn1 N2 2.4983(15) 3_666 ?
Sn1 N1 2.3004(15) . ?
Sn1 N1 2.2560(15) 3_666 ?
Cl1 C22 1.733(4) . ?
Cl2 C22 1.750(4) . ?
O1 C9 1.355(2) . ?
N2 C2 1.336(2) . ?
N2 C6 1.342(2) . ?
N1 C1 1.467(2) . ?
N1 C7 1.490(2) . ?
C9 C8 1.404(2) . ?
C9 C10 1.423(2) . ?
C8 C13 1.393(2) . ?
C8 C7 1.499(2) . ?
C2 C3 1.384(3) . ?
C2 C1 1.509(3) . ?
C3 H3 0.9300 . ?
C3 C4 1.383(3) . ?
C5 H5 0.9300 . ?
C5 C4 1.381(3) . ?
C5 C6 1.383(3) . ?
C4 H4 0.9300 . ?
C21 H21A 0.9600 . ?
C21 H21B 0.9600 . ?
C21 H21C 0.9600 . ?
C21 C18 1.534(3) . ?
C19 H19A 0.9600 . ?
C19 H19B 0.9600 . ?
C19 H19C 0.9600 . ?
C19 C18 1.530(3) . ?
C14 C12 1.536(2) . ?
C14 C17 1.525(3) . ?
C14 C16 1.527(3) . ?
C14 C15 1.529(3) . ?
C1 H1A 0.9700 . ?
C1 H1B 0.9700 . ?
C12 C11 1.401(2) . ?
C12 C13 1.385(3) . ?
C22 H22A 0.9700 . ?
C22 H22B 0.9700 . ?
C22 H22C 0.9700 . ?
C22 H22D 0.9700 . ?
C22 Cl2B 1.695(8) . ?
C22 Cl1B 1.755(8) . ?
C17 H17A 0.9600 . ?
C17 H17B 0.9600 . ?
C17 H17C 0.9600 . ?
C20 H20A 0.9600 . ?
C20 H20B 0.9600 . ?
C20 H20C 0.9600 . ?
C20 C18 1.536(3) . ?
C16 H16A 0.9600 . ?
C16 H16B 0.9600 . ?
C16 H16C 0.9600 . ?
C10 C11 1.395(2) . ?
C10 C18 1.533(2) . ?
C11 H11 0.9300 . ?
C15 H15A 0.9600 . ?
C15 H15B 0.9600 . ?
C15 H15C 0.9600 . ?
C13 H13 0.9300 . ?
C7 H7A 0.9700 . ?
C7 H7B 0.9700 . ?
C6 H6 0.9300 . ?

loop_
_geom_torsion_atom_site_label_1
_geom_torsion_atom_site_label_2
_geom_torsion_atom_site_label_3
_geom_torsion_atom_site_label_4
_geom_torsion
_geom_torsion_site_symmetry_1
_geom_torsion_site_symmetry_2
_geom_torsion_site_symmetry_3
_geom_torsion_site_symmetry_4
_geom_torsion_publ_flag
Sn1 O1 C9 C8 -63.85(18) . . . . ?
Sn1 O1 C9 C10 117.15(15) . . . . ?
Sn1 N2 C2 C3 174.07(14) 3_666 . . . ?
Sn1 N2 C2 C1 -7.8(2) 3_666 . . . ?
Sn1 N2 C6 C5 -173.44(14) 3_666 . . . ?
Sn1 N1 C1 C2 -37.95(19) 3_666 . . . ?
Sn1 N1 C1 C2 -155.84(12) . . . . ?
Sn1 N1 C7 C8 -53.37(16) . . . . ?
Sn1 N1 C7 C8 -164.69(12) 3_666 . . . ?
O1 C9 C8 C13 179.48(16) . . . . ?
O1 C9 C8 C7 -1.4(2) . . . . ?
O1 C9 C10 C11 179.63(16) . . . . ?
O1 C9 C10 C18 -1.0(3) . . . . ?
N2 C2 C3 C4 0.3(3) . . . . ?
N2 C2 C1 N1 29.0(2) . . . . ?
C9 C8 C13 C12 0.9(3) . . . . ?
C9 C8 C7 N1 66.2(2) . . . . ?
C9 C10 C11 C12 0.8(3) . . . . ?
C9 C10 C18 C21 -66.1(2) . . . . ?
C9 C10 C18 C19 174.77(17) . . . . ?
C9 C10 C18 C20 54.9(2) . . . . ?
C8 C9 C10 C11 0.6(2) . . . . ?
C8 C9 C10 C18 -179.98(16) . . . . ?
C2 N2 C6 C5 0.6(3) . . . . ?
C2 C3 C4 C5 0.0(3) . . . . ?
C3 C2 C1 N1 -152.84(17) . . . . ?
C4 C5 C6 N2 -0.3(3) . . . . ?
C14 C12 C11 C10 179.36(17) . . . . ?
C14 C12 C13 C8 179.73(17) . . . . ?
C1 N1 C7 C8 70.84(18) . . . . ?
C1 C2 C3 C4 -177.66(18) . . . . ?
C17 C14 C12 C11 -175.71(18) . . . . ?
C17 C14 C12 C13 5.1(3) . . . . ?
C16 C14 C12 C11 -56.0(2) . . . . ?
C16 C14 C12 C13 124.8(2) . . . . ?
C10 C9 C8 C13 -1.5(3) . . . . ?
C10 C9 C8 C7 177.61(15) . . . . ?
C11 C12 C13 C8 0.5(3) . . . . ?
C11 C10 C18 C21 113.24(19) . . . . ?
C11 C10 C18 C19 -5.8(2) . . . . ?
C11 C10 C18 C20 -125.68(19) . . . . ?
C15 C14 C12 C11 64.1(2) . . . . ?
C15 C14 C12 C13 -115.1(2) . . . . ?
C13 C8 C7 N1 -114.69(18) . . . . ?
C13 C12 C11 C10 -1.4(3) . . . . ?
C7 N1 C1 C2 78.98(18) . . . . ?
C7 C8 C13 C12 -178.14(16) . . . . ?
C6 N2 C2 C3 -0.6(3) . . . . ?
C6 N2 C2 C1 177.51(17) . . . . ?
C6 C5 C4 C3 0.0(3) . . . . ?
C18 C10 C11 C12 -178.57(17) . . . . ?
